data_7116501
loop_
_publ_author_name
'Fengzhi Tang'
'Nigam P. Rath'
'Liviu M. Mirica'

_publ_section_title
;
 Stable bis(trifluoromethyl)nickel(III) complexes
;
_journal_name_full Chem.Commun.
_journal_page_first 3113
_journal_paper_doi 10.1039/C4cc09594D
_journal_volume 51
_journal_year 2015
_chemical_formula_moiety 'C24 H32 F6 N4 Ni, F6 P, C4 H8 O'
_chemical_formula_sum 'C28 H40 F12 N4 Ni O P'
_chemical_formula_weight 766.32
_chemical_name_systematic
; 
 ? 
;
_space_group_crystal_system orthorhombic
_space_group_IT_number 61
_space_group_name_Hall '-P 2ac 2ab'
_space_group_name_H-M_alt 'P b c a'
_symmetry_space_group_name_Hall '-P 2ac 2ab'
_symmetry_space_group_name_H-M 'P b c a'
_atom_sites_solution_hydrogens geom
_atom_sites_solution_primary direct
_atom_sites_solution_secondary difmap
_audit_creation_method SHELXL-2013
_audit_update_record
;
2014-11-26 deposited with the CCDC.
2015-01-08 downloaded from the CCDC.
;
_cell_angle_alpha 90
_cell_angle_beta 90
_cell_angle_gamma 90
_cell_formula_units_Z 8
_cell_length_a 14.2479(13)
_cell_length_b 14.4930(15)
_cell_length_c 30.515(3)
_cell_measurement_reflns_used 3310
_cell_measurement_temperature 100(2)
_cell_measurement_theta_max 18.70
_cell_measurement_theta_min 2.41
_cell_volume 6301.2(11)
_computing_cell_refinement 'Bruker SAINT'
_computing_data_collection 'Bruker APEX2'
_computing_data_reduction 'Bruker SAINT'
_computing_molecular_graphics 'Bruker SHELXTL'
_computing_publication_material 'Bruker SHELXTL'
_computing_structure_refinement 'SHELXL-2013 (Sheldrick, 2013)'
_computing_structure_solution 'SHELXS-97 (Sheldrick, 2008)'
_diffrn_ambient_temperature 100(2)
_diffrn_measured_fraction_theta_full 0.999
_diffrn_measured_fraction_theta_max 1.000
_diffrn_measurement_device_type 'Bruker APEX-II CCD'
_diffrn_measurement_method '\f and \w scans'
_diffrn_radiation_type MoK\a
_diffrn_radiation_wavelength 0.71073
_diffrn_reflns_av_R_equivalents 0.3433
_diffrn_reflns_av_unetI/netI 0.1185
_diffrn_reflns_Laue_measured_fraction_full 0.999
_diffrn_reflns_Laue_measured_fraction_max 1.000
_diffrn_reflns_limit_h_max 16
_diffrn_reflns_limit_h_min -16
_diffrn_reflns_limit_k_max 17
_diffrn_reflns_limit_k_min -17
_diffrn_reflns_limit_l_max 36
_diffrn_reflns_limit_l_min -36
_diffrn_reflns_number 123227
_diffrn_reflns_point_group_measured_fraction_full 0.999
_diffrn_reflns_point_group_measured_fraction_max 1.000
_diffrn_reflns_theta_full 25.000
_diffrn_reflns_theta_max 24.998
_diffrn_reflns_theta_min 1.956
_exptl_absorpt_coefficient_mu 0.769
_exptl_absorpt_correction_T_max 0.7440
_exptl_absorpt_correction_T_min 0.6363
_exptl_absorpt_correction_type multi-scan
_exptl_absorpt_process_details 'sadabs v2012/1'
_exptl_crystal_colour orange
_exptl_crystal_density_diffrn 1.616
_exptl_crystal_density_method 'not measured'
_exptl_crystal_description rod
_exptl_crystal_F_000 3160
_exptl_crystal_size_max 0.241
_exptl_crystal_size_mid 0.239
_exptl_crystal_size_min 0.109
_refine_diff_density_max 0.686
_refine_diff_density_min -0.766
_refine_diff_density_rms 0.095
_refine_ls_extinction_method none
_refine_ls_goodness_of_fit_ref 1.006
_refine_ls_hydrogen_treatment constr
_refine_ls_matrix_type full
_refine_ls_number_parameters 430
_refine_ls_number_reflns 5548
_refine_ls_number_restraints 46
_refine_ls_restrained_S_all 1.011
_refine_ls_R_factor_all 0.1687
_refine_ls_R_factor_gt 0.0647
_refine_ls_shift/su_max 0.001
_refine_ls_shift/su_mean 0.000
_refine_ls_structure_factor_coef Fsqd
_refine_ls_weighting_details 'w=1/[\s^2^(Fo^2^)+(0.0732P)^2^+16.0464P] where P=(Fo^2^+2Fc^2^)/3'
_refine_ls_weighting_scheme calc
_refine_ls_wR_factor_gt 0.1380
_refine_ls_wR_factor_ref 0.1906
_reflns_Friedel_coverage 0.000
_reflns_number_gt 2636
_reflns_number_total 5548
_reflns_threshold_expression 'I > 2\s(I)'
_cod_data_source_file c4cc09594d2.cif
_cod_data_source_block l11613
_cod_database_code 7116501
_shelx_space_group_comment
; 
The symmetry employed for this shelxl refinement is uniquely defined 
by the following loop, which should always be used as a source of 
symmetry information in preference to the above space-group names. 
They are only intended as comments. 
;
_shelx_estimated_absorpt_t_min 0.836
_shelx_estimated_absorpt_t_max 0.921
_shelxl_version_number 2013-3

loop_
_space_group_symop_operation_xyz
'x, y, z'
'-x+1/2, -y, z+1/2'
'-x, y+1/2, -z+1/2'
'x+1/2, -y+1/2, -z'
'-x, -y, -z'
'x-1/2, y, -z-1/2'
'x, -y-1/2, z-1/2'
'-x-1/2, y-1/2, z'

loop_
_atom_site_label
_atom_site_type_symbol
_atom_site_fract_x
_atom_site_fract_y
_atom_site_fract_z
_atom_site_U_iso_or_equiv
_atom_site_adp_type
_atom_site_occupancy
_atom_site_site_symmetry_order
_atom_site_calc_flag
_atom_site_refinement_flags_posn
_atom_site_refinement_flags_adp
Ni1 Ni 0.93147(6) 0.73787(6) 0.32917(3) 0.0305(3) Uani 1 1 d . .
F1 F 0.9276(3) 0.5444(3) 0.31697(16) 0.0601(14) Uani 1 1 d . .
F2 F 0.8289(4) 0.6165(3) 0.27601(16) 0.0683(15) Uani 1 1 d . .
F3 F 0.7994(3) 0.5969(3) 0.34446(15) 0.0534(13) Uani 1 1 d . .
F4 F 1.0957(3) 0.6435(3) 0.30781(15) 0.0530(13) Uani 1 1 d . .
F5 F 1.0884(3) 0.7761(3) 0.27888(13) 0.0473(12) Uani 1 1 d . .
F6 F 1.0099(3) 0.6636(3) 0.25163(15) 0.0628(14) Uani 1 1 d . .
N1 N 0.9917(4) 0.8542(4) 0.34429(17) 0.0269(14) Uani 1 1 d . .
N2 N 0.8261(4) 0.7716(4) 0.36521(17) 0.0280(13) Uani 1 1 d . .
N3 N 0.8415(4) 0.8427(4) 0.28333(17) 0.0333(15) Uani 1 1 d . .
N4 N 1.0008(4) 0.7066(4) 0.39928(17) 0.0286(14) Uani 1 1 d . .
C1 C 1.0657(5) 0.8540(5) 0.3711(2) 0.0271(16) Uani 1 1 d . .
C2 C 1.1167(5) 0.9334(5) 0.3780(2) 0.0342(18) Uani 1 1 d . .
H2 H 1.1690 0.9329 0.3973 0.041 Uiso 1 1 calc R U
C3 C 1.0913(5) 1.0137(5) 0.3566(2) 0.040(2) Uani 1 1 d . .
H3 H 1.1281 1.0680 0.3597 0.048 Uiso 1 1 calc R U
C4 C 1.0112(5) 1.0138(5) 0.3306(2) 0.0345(17) Uani 1 1 d . .
H4 H 0.9913 1.0686 0.3162 0.041 Uiso 1 1 calc R U
C5 C 0.9614(5) 0.9334(5) 0.3261(2) 0.0291(17) Uani 1 1 d . .
C6 C 0.8657(5) 0.9310(5) 0.3049(2) 0.0354(18) Uani 1 1 d . .
H6A H 0.8179 0.9443 0.3275 0.042 Uiso 1 1 calc R U
H6B H 0.8625 0.9809 0.2827 0.042 Uiso 1 1 calc R U
C7 C 0.7460(5) 0.8134(6) 0.2981(2) 0.0377(19) Uani 1 1 d . .
H7A H 0.7277 0.7563 0.2824 0.045 Uiso 1 1 calc R U
H7B H 0.6999 0.8620 0.2907 0.045 Uiso 1 1 calc R U
C8 C 0.7442(5) 0.7960(5) 0.3469(2) 0.0315(17) Uani 1 1 d . .
C9 C 0.6644(5) 0.8049(5) 0.3715(2) 0.0415(19) Uani 1 1 d . .
H9 H 0.6070 0.8227 0.3582 0.050 Uiso 1 1 calc R U
C10 C 0.6684(5) 0.7878(5) 0.4159(2) 0.042(2) Uani 1 1 d . .
H10 H 0.6130 0.7893 0.4332 0.051 Uiso 1 1 calc R U
C11 C 0.7552(5) 0.7681(5) 0.4349(2) 0.0377(19) Uani 1 1 d . .
H11 H 0.7596 0.7580 0.4656 0.045 Uiso 1 1 calc R U
C12 C 0.8346(4) 0.7632(5) 0.4091(2) 0.0309(17) Uani 1 1 d . .
C13 C 0.9307(4) 0.7583(5) 0.42751(19) 0.0286(16) Uani 1 1 d . .
H13A H 0.9276 0.7280 0.4565 0.034 Uiso 1 1 calc R U
H13B H 0.9541 0.8219 0.4321 0.034 Uiso 1 1 calc R U
C14 C 1.0865(4) 0.7650(5) 0.3939(2) 0.0299(16) Uani 1 1 d . .
H14A H 1.1135 0.7783 0.4231 0.036 Uiso 1 1 calc R U
H14B H 1.1339 0.7303 0.3768 0.036 Uiso 1 1 calc R U
C15 C 0.8433(5) 0.8538(6) 0.2326(2) 0.043(2) Uani 1 1 d . .
C16 C 0.8265(6) 0.7629(6) 0.2102(2) 0.048(2) Uani 1 1 d . .
H16A H 0.8751 0.7188 0.2190 0.072 Uiso 1 1 calc R U
H16B H 0.8286 0.7716 0.1784 0.072 Uiso 1 1 calc R U
H16C H 0.7647 0.7390 0.2186 0.072 Uiso 1 1 calc R U
C17 C 0.7703(5) 0.9242(6) 0.2170(2) 0.052(2) Uani 1 1 d . .
H17A H 0.7072 0.9023 0.2245 0.078 Uiso 1 1 calc R U
H17B H 0.7753 0.9317 0.1851 0.078 Uiso 1 1 calc R U
H17C H 0.7817 0.9837 0.2313 0.078 Uiso 1 1 calc R U
C18 C 0.9407(5) 0.8890(6) 0.2192(2) 0.053(2) Uani 1 1 d . .
H18A H 0.9520 0.9494 0.2327 0.079 Uiso 1 1 calc R U
H18B H 0.9436 0.8949 0.1872 0.079 Uiso 1 1 calc R U
H18C H 0.9887 0.8453 0.2291 0.079 Uiso 1 1 calc R U
C19 C 1.0269(5) 0.6152(5) 0.4213(2) 0.0338(18) Uani 1 1 d . .
C20 C 1.0903(6) 0.5571(5) 0.3920(3) 0.050(2) Uani 1 1 d . .
H20A H 1.0568 0.5412 0.3650 0.075 Uiso 1 1 calc R U
H20B H 1.1081 0.5005 0.4075 0.075 Uiso 1 1 calc R U
H20C H 1.1470 0.5923 0.3847 0.075 Uiso 1 1 calc R U
C21 C 1.0788(5) 0.6306(6) 0.4648(2) 0.045(2) Uani 1 1 d . .
H21A H 1.1394 0.6603 0.4591 0.068 Uiso 1 1 calc R U
H21B H 1.0893 0.5711 0.4792 0.068 Uiso 1 1 calc R U
H21C H 1.0410 0.6703 0.4839 0.068 Uiso 1 1 calc R U
C22 C 0.9375(6) 0.5605(5) 0.4299(3) 0.048(2) Uani 1 1 d . .
H22A H 0.9020 0.5897 0.4536 0.072 Uiso 1 1 calc R U
H22B H 0.9539 0.4973 0.4383 0.072 Uiso 1 1 calc R U
H22C H 0.8991 0.5593 0.4032 0.072 Uiso 1 1 calc R U
C23 C 0.8717(6) 0.6187(6) 0.3156(3) 0.044(2) Uani 1 1 d . .
C24 C 1.0347(5) 0.7031(6) 0.2906(2) 0.0397(19) Uani 1 1 d . .
P1 P 0.36578(13) 0.76922(15) 0.42978(6) 0.0361(5) Uani 1 1 d . .
F7 F 0.4188(4) 0.8510(4) 0.45265(18) 0.0831(18) Uani 1 1 d . .
F8 F 0.4123(4) 0.7001(4) 0.46344(16) 0.0827(18) Uani 1 1 d . .
F9 F 0.3092(3) 0.6870(3) 0.40744(15) 0.0600(14) Uani 1 1 d . .
F10 F 0.3174(3) 0.8395(3) 0.39720(13) 0.0492(12) Uani 1 1 d . .
F11 F 0.4482(3) 0.7525(4) 0.39636(16) 0.0820(19) Uani 1 1 d . .
F12 F 0.2799(3) 0.7831(3) 0.46268(14) 0.0641(14) Uani 1 1 d . .
O1S O 0.6150(5) 0.4806(5) 0.4288(3) 0.101(3) Uani 1 1 d . U
C1S C 0.6996(9) 0.4974(11) 0.4474(6) 0.175(6) Uani 1 1 d . U
H1S1 H 0.7327 0.5464 0.4309 0.210 Uiso 1 1 calc R U
H1S2 H 0.7386 0.4409 0.4465 0.210 Uiso 1 1 calc R U
C2S C 0.6853(7) 0.5272(7) 0.4941(4) 0.097(3) Uani 1 1 d . U
H2SA H 0.7391 0.5633 0.5054 0.116 Uiso 1 1 calc R U
H2SB H 0.6727 0.4744 0.5138 0.116 Uiso 1 1 calc R U
C3S C 0.5994(6) 0.5863(7) 0.4872(3) 0.061(2) Uani 1 1 d . U
H3SA H 0.6152 0.6527 0.4885 0.073 Uiso 1 1 calc R U
H3SB H 0.5505 0.5726 0.5093 0.073 Uiso 1 1 calc R U
C4S C 0.5679(9) 0.5582(7) 0.4416(3) 0.092(3) Uani 1 1 d . U
H4S1 H 0.4995 0.5461 0.4416 0.110 Uiso 1 1 calc R U
H4S2 H 0.5806 0.6089 0.4207 0.110 Uiso 1 1 calc R U

loop_
_atom_site_aniso_label
_atom_site_aniso_U_11
_atom_site_aniso_U_22
_atom_site_aniso_U_33
_atom_site_aniso_U_23
_atom_site_aniso_U_13
_atom_site_aniso_U_12
Ni1 0.0310(5) 0.0389(6) 0.0216(4) -0.0045(4) 0.0013(4) -0.0041(4)
F1 0.069(3) 0.040(3) 0.071(4) -0.012(2) 0.012(3) 0.001(3)
F2 0.092(4) 0.065(3) 0.048(3) -0.006(3) -0.016(3) -0.033(3)
F3 0.047(3) 0.055(3) 0.058(3) 0.000(2) 0.004(2) -0.021(2)
F4 0.053(3) 0.063(3) 0.043(3) -0.002(2) 0.011(2) 0.010(2)
F5 0.044(2) 0.060(3) 0.038(2) -0.001(2) 0.015(2) 0.003(2)
F6 0.067(3) 0.081(4) 0.041(3) -0.026(3) 0.003(2) 0.004(3)
N1 0.023(3) 0.037(4) 0.021(3) -0.004(3) 0.003(3) -0.001(3)
N2 0.025(3) 0.038(3) 0.022(3) 0.002(3) -0.005(3) -0.003(3)
N3 0.035(4) 0.048(4) 0.017(3) 0.001(3) 0.002(3) -0.007(3)
N4 0.029(3) 0.036(4) 0.020(3) 0.003(3) 0.011(3) 0.001(3)
C1 0.027(4) 0.039(4) 0.016(3) -0.003(3) 0.007(3) 0.002(4)
C2 0.034(4) 0.041(5) 0.028(4) -0.005(4) -0.003(4) -0.001(4)
C3 0.044(5) 0.034(5) 0.042(5) -0.009(4) 0.008(4) -0.011(4)
C4 0.040(4) 0.034(4) 0.030(4) 0.001(4) -0.001(4) -0.005(3)
C5 0.036(4) 0.031(4) 0.020(4) 0.000(4) 0.003(3) 0.003(3)
C6 0.037(4) 0.041(5) 0.028(4) 0.002(4) -0.004(4) -0.002(4)
C7 0.030(4) 0.060(5) 0.024(4) 0.001(4) 0.000(3) -0.010(4)
C8 0.034(4) 0.039(5) 0.022(4) -0.002(3) 0.000(3) -0.010(3)
C9 0.029(4) 0.055(5) 0.041(5) 0.000(4) 0.009(4) -0.006(4)
C10 0.034(4) 0.058(6) 0.035(5) 0.005(4) 0.016(4) -0.006(4)
C11 0.044(4) 0.053(5) 0.017(3) 0.002(4) -0.002(3) 0.001(4)
C12 0.028(4) 0.044(5) 0.020(4) 0.000(3) 0.004(3) -0.004(3)
C13 0.034(4) 0.033(4) 0.018(3) 0.002(3) 0.005(3) 0.001(4)
C14 0.027(4) 0.037(4) 0.026(4) -0.001(3) -0.001(3) 0.005(3)
C15 0.039(5) 0.068(6) 0.021(4) 0.010(4) -0.002(4) -0.012(4)
C16 0.055(5) 0.069(6) 0.020(4) -0.005(4) -0.001(4) -0.007(5)
C17 0.049(5) 0.071(6) 0.037(5) 0.018(5) -0.006(4) -0.003(5)
C18 0.052(5) 0.079(6) 0.026(4) 0.016(4) -0.001(4) -0.008(5)
C19 0.040(4) 0.030(4) 0.031(4) 0.004(4) 0.001(4) 0.009(3)
C20 0.063(6) 0.041(5) 0.045(5) 0.007(4) 0.008(4) 0.012(4)
C21 0.043(5) 0.054(5) 0.039(5) 0.012(4) 0.000(4) 0.005(4)
C22 0.060(5) 0.043(5) 0.041(5) 0.007(4) 0.000(5) -0.007(4)
C23 0.056(5) 0.043(5) 0.033(5) -0.008(4) -0.007(4) -0.006(4)
C24 0.047(5) 0.042(5) 0.029(4) 0.007(4) -0.017(4) -0.006(4)
P1 0.0363(11) 0.0478(13) 0.0242(10) 0.0053(10) -0.0033(9) 0.0002(10)
F7 0.098(4) 0.072(4) 0.079(4) 0.001(3) -0.055(3) -0.032(3)
F8 0.121(5) 0.086(4) 0.041(3) 0.013(3) -0.013(3) 0.046(4)
F9 0.064(3) 0.055(3) 0.061(3) -0.022(3) 0.007(3) -0.006(2)
F10 0.058(3) 0.058(3) 0.032(2) 0.007(2) -0.015(2) 0.008(2)
F11 0.030(2) 0.167(6) 0.049(3) 0.024(4) 0.008(2) 0.012(3)
F12 0.075(3) 0.079(4) 0.039(3) -0.004(3) 0.022(3) 0.009(3)
O1S 0.084(5) 0.080(5) 0.138(7) -0.058(5) -0.006(5) -0.007(4)
C1S 0.077(7) 0.166(12) 0.281(14) -0.173(12) -0.002(9) 0.003(7)
C2S 0.072(7) 0.070(7) 0.148(9) 0.007(7) -0.041(7) -0.011(5)
C3S 0.057(5) 0.077(6) 0.049(5) -0.005(5) 0.010(4) -0.009(4)
C4S 0.136(9) 0.079(7) 0.061(6) -0.023(6) -0.010(6) 0.017(6)

loop_
_atom_type_symbol
_atom_type_description
_atom_type_scat_dispersion_real
_atom_type_scat_dispersion_imag
_atom_type_scat_source
C C 0.0033 0.0016 'International Tables Vol C Tables 4.2.6.8 and 6.1.1.4'
H H 0.0000 0.0000 'International Tables Vol C Tables 4.2.6.8 and 6.1.1.4'
N N 0.0061 0.0033 'International Tables Vol C Tables 4.2.6.8 and 6.1.1.4'
F F 0.0171 0.0103 'International Tables Vol C Tables 4.2.6.8 and 6.1.1.4'
P P 0.1023 0.0942 'International Tables Vol C Tables 4.2.6.8 and 6.1.1.4'
Ni Ni 0.3393 1.1124 'International Tables Vol C Tables 4.2.6.8 and 6.1.1.4'
O O 0.0106 0.0060 'International Tables Vol C Tables 4.2.6.8 and 6.1.1.4'

loop_
_geom_angle_atom_site_label_1
_geom_angle_atom_site_label_2
_geom_angle_atom_site_label_3
_geom_angle
N2 Ni1 N1 89.3(2)
N2 Ni1 C24 177.6(3)
N1 Ni1 C24 92.0(3)
N2 Ni1 C23 90.3(3)
N1 Ni1 C23 178.3(3)
C24 Ni1 C23 88.4(3)
N2 Ni1 N4 81.9(2)
N1 Ni1 N4 76.8(2)
C24 Ni1 N4 100.3(2)
C23 Ni1 N4 101.5(3)
N2 Ni1 N3 76.0(2)
N1 Ni1 N3 80.1(2)
C24 Ni1 N3 102.3(3)
C23 Ni1 N3 101.5(3)
N4 Ni1 N3 148.03(19)
C1 N1 C5 120.5(6)
C1 N1 Ni1 119.5(5)
C5 N1 Ni1 120.0(4)
C8 N2 C12 121.0(6)
C8 N2 Ni1 120.5(4)
C12 N2 Ni1 118.3(4)
C6 N3 C7 108.9(6)
C6 N3 C15 110.4(6)
C7 N3 C15 110.1(5)
C6 N3 Ni1 99.3(4)
C7 N3 Ni1 97.4(4)
C15 N3 Ni1 128.9(5)
C14 N4 C13 108.7(5)
C14 N4 C19 109.8(5)
C13 N4 C19 109.7(5)
C14 N4 Ni1 97.5(4)
C13 N4 Ni1 98.2(3)
C19 N4 Ni1 130.9(4)
N1 C1 C2 120.6(6)
N1 C1 C14 116.3(6)
C2 C1 C14 123.0(6)
C1 C2 C3 119.5(7)
C1 C2 H2 120.2
C3 C2 H2 120.2
C2 C3 C4 119.0(7)
C2 C3 H3 120.5
C4 C3 H3 120.5
C5 C4 C3 118.8(7)
C5 C4 H4 120.6
C3 C4 H4 120.6
N1 C5 C4 121.2(6)
N1 C5 C6 116.5(6)
C4 C5 C6 122.0(6)
N3 C6 C5 114.9(6)
N3 C6 H6A 108.5
C5 C6 H6A 108.5
N3 C6 H6B 108.5
C5 C6 H6B 108.5
H6A C6 H6B 107.5
N3 C7 C8 111.1(5)
N3 C7 H7A 109.4
C8 C7 H7A 109.4
N3 C7 H7B 109.4
C8 C7 H7B 109.4
H7A C7 H7B 108.0
N2 C8 C9 121.2(6)
N2 C8 C7 116.1(6)
C9 C8 C7 122.7(7)
C8 C9 C10 119.3(7)
C8 C9 H9 120.4
C10 C9 H9 120.4
C9 C10 C11 118.8(7)
C9 C10 H10 120.6
C11 C10 H10 120.6
C12 C11 C10 120.0(6)
C12 C11 H11 120.0
C10 C11 H11 120.0
N2 C12 C11 119.1(6)
N2 C12 C13 117.6(5)
C11 C12 C13 123.0(6)
C12 C13 N4 114.7(5)
C12 C13 H13A 108.6
N4 C13 H13A 108.6
C12 C13 H13B 108.6
N4 C13 H13B 108.6
H13A C13 H13B 107.6
C1 C14 N4 112.2(5)
C1 C14 H14A 109.2
N4 C14 H14A 109.2
C1 C14 H14B 109.2
N4 C14 H14B 109.2
H14A C14 H14B 107.9
C16 C15 C17 109.5(6)
C16 C15 C18 108.3(7)
C17 C15 C18 108.0(6)
C16 C15 N3 111.1(6)
C17 C15 N3 111.6(6)
C18 C15 N3 108.3(6)
C15 C16 H16A 109.5
C15 C16 H16B 109.5
H16A C16 H16B 109.5
C15 C16 H16C 109.5
H16A C16 H16C 109.5
H16B C16 H16C 109.5
C15 C17 H17A 109.5
C15 C17 H17B 109.5
H17A C17 H17B 109.5
C15 C17 H17C 109.5
H17A C17 H17C 109.5
H17B C17 H17C 109.5
C15 C18 H18A 109.5
C15 C18 H18B 109.5
H18A C18 H18B 109.5
C15 C18 H18C 109.5
H18A C18 H18C 109.5
H18B C18 H18C 109.5
C22 C19 C20 108.0(6)
C22 C19 N4 108.8(6)
C20 C19 N4 111.4(6)
C22 C19 C21 109.3(6)
C20 C19 C21 107.5(6)
N4 C19 C21 111.8(6)
C19 C20 H20A 109.5
C19 C20 H20B 109.5
H20A C20 H20B 109.5
C19 C20 H20C 109.5
H20A C20 H20C 109.5
H20B C20 H20C 109.5
C19 C21 H21A 109.5
C19 C21 H21B 109.5
H21A C21 H21B 109.5
C19 C21 H21C 109.5
H21A C21 H21C 109.5
H21B C21 H21C 109.5
C19 C22 H22A 109.5
C19 C22 H22B 109.5
H22A C22 H22B 109.5
C19 C22 H22C 109.5
H22A C22 H22C 109.5
H22B C22 H22C 109.5
F1 C23 F2 106.1(6)
F1 C23 F3 103.7(6)
F2 C23 F3 103.1(6)
F1 C23 Ni1 116.1(5)
F2 C23 Ni1 113.8(5)
F3 C23 Ni1 112.7(5)
F4 C24 F5 104.0(6)
F4 C24 F6 103.9(6)
F5 C24 F6 104.0(6)
F4 C24 Ni1 115.0(5)
F5 C24 Ni1 112.6(5)
F6 C24 Ni1 116.0(5)
F7 P1 F11 92.6(3)
F7 P1 F10 90.2(3)
F11 P1 F10 91.0(3)
F7 P1 F8 89.3(3)
F11 P1 F8 90.6(3)
F10 P1 F8 178.3(3)
F7 P1 F9 178.2(3)
F11 P1 F9 89.1(3)
F10 P1 F9 89.5(3)
F8 P1 F9 90.9(3)
F7 P1 F12 89.7(3)
F11 P1 F12 177.7(3)
F10 P1 F12 88.8(3)
F8 P1 F12 89.6(3)
F9 P1 F12 88.6(3)
C1S O1S C4S 99.8(9)
O1S C1S C2S 109.1(11)
O1S C1S H1S1 109.9
C2S C1S H1S1 109.9
O1S C1S H1S2 109.9
C2S C1S H1S2 109.9
H1S1 C1S H1S2 108.3
C1S C2S C3S 98.1(10)
C1S C2S H2SA 112.1
C3S C2S H2SA 112.1
C1S C2S H2SB 112.1
C3S C2S H2SB 112.1
H2SA C2S H2SB 109.8
C2S C3S C4S 102.5(8)
C2S C3S H3SA 111.3
C4S C3S H3SA 111.3
C2S C3S H3SB 111.3
C4S C3S H3SB 111.3
H3SA C3S H3SB 109.2
O1S C4S C3S 109.7(9)
O1S C4S H4S1 109.7
C3S C4S H4S1 109.7
O1S C4S H4S2 109.7
C3S C4S H4S2 109.7
H4S1 C4S H4S2 108.2

loop_
_geom_bond_atom_site_label_1
_geom_bond_atom_site_label_2
_geom_bond_distance
Ni1 N2 1.924(5)
Ni1 N1 1.946(5)
Ni1 C24 1.949(8)
Ni1 C23 1.969(8)
Ni1 N4 2.399(5)
Ni1 N3 2.431(6)
F1 C23 1.341(9)
F2 C23 1.353(8)
F3 C23 1.392(9)
F4 C24 1.333(8)
F5 C24 1.354(8)
F6 C24 1.367(8)
N1 C1 1.334(8)
N1 C5 1.347(8)
N2 C8 1.341(8)
N2 C12 1.351(8)
N3 C6 1.480(9)
N3 C7 1.495(9)
N3 C15 1.556(8)
N4 C14 1.495(8)
N4 C13 1.516(8)
N4 C19 1.531(8)
C1 C2 1.377(9)
C1 C14 1.495(9)
C2 C3 1.383(10)
C2 H2 0.9500
C3 C4 1.391(10)
C3 H3 0.9500
C4 C5 1.371(9)
C4 H4 0.9500
C5 C6 1.509(9)
C6 H6A 0.9900
C6 H6B 0.9900
C7 C8 1.511(9)
C7 H7A 0.9900
C7 H7B 0.9900
C8 C9 1.369(9)
C9 C10 1.377(10)
C9 H9 0.9500
C10 C11 1.396(10)
C10 H10 0.9500
C11 C12 1.381(9)
C11 H11 0.9500
C12 C13 1.481(9)
C13 H13A 0.9900
C13 H13B 0.9900
C14 H14A 0.9900
C14 H14B 0.9900
C15 C16 1.504(10)
C15 C17 1.533(11)
C15 C18 1.535(10)
C16 H16A 0.9800
C16 H16B 0.9800
C16 H16C 0.9800
C17 H17A 0.9800
C17 H17B 0.9800
C17 H17C 0.9800
C18 H18A 0.9800
C18 H18B 0.9800
C18 H18C 0.9800
C19 C22 1.523(10)
C19 C20 1.525(10)
C19 C21 1.536(10)
C20 H20A 0.9800
C20 H20B 0.9800
C20 H20C 0.9800
C21 H21A 0.9800
C21 H21B 0.9800
C21 H21C 0.9800
C22 H22A 0.9800
C22 H22B 0.9800
C22 H22C 0.9800
P1 F7 1.569(5)
P1 F11 1.574(5)
P1 F10 1.581(4)
P1 F8 1.581(5)
P1 F9 1.592(5)
P1 F12 1.596(5)
O1S C1S 1.355(14)
O1S C4S 1.366(11)
C1S C2S 1.504(18)
C1S H1S1 0.9900
C1S H1S2 0.9900
C2S C3S 1.507(12)
C2S H2SA 0.9900
C2S H2SB 0.9900
C3S C4S 1.519(12)
C3S H3SA 0.9900
C3S H3SB 0.9900
C4S H4S1 0.9900
C4S H4S2 0.9900

loop_
_geom_hbond_atom_site_label_D
_geom_hbond_atom_site_label_H
_geom_hbond_atom_site_label_A
_geom_hbond_distance_DH
_geom_hbond_distance_HA
_geom_hbond_distance_DA
_geom_hbond_angle_DHA
_geom_hbond_site_symmetry_A
C2 H2 F10 0.95 2.51 3.220(8) 131.5 1_655
C4 H4 F6 0.95 2.49 3.332(9) 148.1 3_755
C7 H7A F2 0.99 2.50 3.161(10) 124.3 .
C11 H11 F12 0.95 2.29 3.231(8) 172.7 4_566
C13 H13B O1S 0.99 2.50 3.287(10) 135.9 8_765
C14 H14B F4 0.99 2.51 3.165(8) 123.2 .
C16 H16A F2 0.98 2.38 2.921(9) 114.2 .
C16 H16A F6 0.98 2.31 3.240(9) 159.0 .
C16 H16B F10 0.98 2.51 3.462(8) 163.4 6_656
C16 H16C F5 0.98 2.57 3.414(9) 144.2 6_556
C17 H17A F5 0.98 2.49 3.368(9) 148.2 6_556
C18 H18C F5 0.98 2.31 3.229(9) 155.9 .
C20 H20A F1 0.98 2.35 3.264(10) 154.2 .
C20 H20A F4 0.98 2.36 2.859(9) 111.1 .
C22 H22C F3 0.98 2.35 3.309(9) 164.9 .
C2S H2SA F12 0.99 2.50 3.333(12) 141.9 4_566

loop_
_geom_torsion_atom_site_label_1
_geom_torsion_atom_site_label_2
_geom_torsion_atom_site_label_3
_geom_torsion_atom_site_label_4
_geom_torsion
C5 N1 C1 C2 -4.9(9)
Ni1 N1 C1 C2 171.9(5)
C5 N1 C1 C14 172.7(6)
Ni1 N1 C1 C14 -10.5(7)
N1 C1 C2 C3 -0.6(10)
C14 C1 C2 C3 -178.1(6)
C1 C2 C3 C4 3.9(11)
C2 C3 C4 C5 -1.8(11)
C1 N1 C5 C4 7.1(10)
Ni1 N1 C5 C4 -169.6(5)
C1 N1 C5 C6 -166.6(6)
Ni1 N1 C5 C6 16.7(8)
C3 C4 C5 N1 -3.7(10)
C3 C4 C5 C6 169.7(6)
C7 N3 C6 C5 131.0(6)
C15 N3 C6 C5 -108.0(7)
Ni1 N3 C6 C5 29.7(6)
N1 C5 C6 N3 -34.6(9)
C4 C5 C6 N3 151.7(6)
C6 N3 C7 C8 -62.6(8)
C15 N3 C7 C8 176.2(6)
Ni1 N3 C7 C8 40.0(6)
C12 N2 C8 C9 -6.2(11)
Ni1 N2 C8 C9 168.8(6)
C12 N2 C8 C7 173.4(6)
Ni1 N2 C8 C7 -11.6(9)
N3 C7 C8 N2 -26.5(9)
N3 C7 C8 C9 153.0(7)
N2 C8 C9 C10 -0.5(12)
C7 C8 C9 C10 179.9(7)
C8 C9 C10 C11 4.5(12)
C9 C10 C11 C12 -2.0(12)
C8 N2 C12 C11 8.5(11)
Ni1 N2 C12 C11 -166.5(5)
C8 N2 C12 C13 -165.7(6)
Ni1 N2 C12 C13 19.3(8)
C10 C11 C12 N2 -4.4(11)
C10 C11 C12 C13 169.5(7)
N2 C12 C13 N4 -35.8(9)
C11 C12 C13 N4 150.2(7)
C14 N4 C13 C12 129.9(6)
C19 N4 C13 C12 -110.0(6)
Ni1 N4 C13 C12 29.0(6)
N1 C1 C14 N4 -26.2(8)
C2 C1 C14 N4 151.3(6)
C13 N4 C14 C1 -61.9(7)
C19 N4 C14 C1 178.1(5)
Ni1 N4 C14 C1 39.4(5)
C6 N3 C15 C16 175.4(6)
C7 N3 C15 C16 -64.3(8)
Ni1 N3 C15 C16 53.9(8)
C6 N3 C15 C17 -62.1(8)
C7 N3 C15 C17 58.2(8)
Ni1 N3 C15 C17 176.4(5)
C6 N3 C15 C18 56.6(8)
C7 N3 C15 C18 176.9(6)
Ni1 N3 C15 C18 -64.9(8)
C14 N4 C19 C22 175.4(6)
C13 N4 C19 C22 55.9(7)
Ni1 N4 C19 C22 -64.8(7)
C14 N4 C19 C20 -65.7(7)
C13 N4 C19 C20 174.8(6)
Ni1 N4 C19 C20 54.1(8)
C14 N4 C19 C21 54.5(7)
C13 N4 C19 C21 -64.9(7)
Ni1 N4 C19 C21 174.4(4)
C4S O1S C1S C2S 47.5(15)
O1S C1S C2S C3S -39.2(14)
C1S C2S C3S C4S 14.3(11)
C1S O1S C4S C3S -35.8(14)
C2S C3S C4S O1S 12.2(12)
